data_4117173
loop_
_publ_author_name
'Hsiu-Fu Hsu'
'John R. Shapley'

_publ_section_title
;
 Ru3(CO)9(\m3-\h2,\h2,\h2-C60): A Cluster Face-Capping, Arene-Like Complex
 of C60
;
_journal_name_full 'Journal of the American Chemical Society'
_journal_page_first 9192
_journal_page_last 9193
_journal_paper_doi 10.1021/ja962077m
_journal_volume 118
_journal_year 1996
_chemical_formula_sum 'C70 O9 Ru3 S2'
_chemical_formula_weight 1352.03
_chemical_name_systematic
; 
 ? 
;
_space_group_IT_number 15
_symmetry_cell_setting monoclinic
_symmetry_space_group_name_Hall '-C 2yc'
_symmetry_space_group_name_H-M 'C 1 2/c 1'
_atom_sites_solution_hydrogens geom
_atom_sites_solution_primary direct
_atom_sites_solution_secondary difmap
_audit_creation_method SHELXL
_cell_angle_alpha 90.00
_cell_angle_beta 91.3520(10)
_cell_angle_gamma 90.00
_cell_formula_units_Z 8
_cell_length_a 17.0389(3)
_cell_length_b 9.98870(10)
_cell_length_c 51.1596(7)
_cell_measurement_temperature 198(2)
_cell_volume 8704.8(2)
_computing_cell_refinement 'Siemens XSCANS'
_computing_data_collection 'Siemens XSCANS'
_computing_data_reduction 'Siemens SHELXTL'
_computing_molecular_graphics 'Siemens SHELXTL'
_computing_publication_material 'Siemens SHELXTL'
_computing_structure_refinement 'Siemens SHELXTL'
_computing_structure_solution 'Siemens SHELXTL'
_diffrn_ambient_temperature 198(2)
_diffrn_measurement_device 'Siemens P4'
_diffrn_measurement_method '\w scans'
_diffrn_radiation_monochromator graphite
_diffrn_radiation_source 'fine-focus sealed tube'
_diffrn_radiation_type MoK\a
_diffrn_radiation_wavelength 0.71073
_diffrn_reflns_av_R_equivalents 0.0767
_diffrn_reflns_av_sigmaI/netI 0.0684
_diffrn_reflns_limit_h_max 20
_diffrn_reflns_limit_h_min -19
_diffrn_reflns_limit_k_max 10
_diffrn_reflns_limit_k_min -11
_diffrn_reflns_limit_l_max 60
_diffrn_reflns_limit_l_min -60
_diffrn_reflns_number 22896
_diffrn_reflns_theta_max 25.05
_diffrn_reflns_theta_min 1.59
_exptl_absorpt_coefficient_mu 1.202
_exptl_absorpt_correction_T_max 0.0742
_exptl_absorpt_correction_T_min 0.0370
_exptl_absorpt_correction_type empirical
_exptl_crystal_colour 'red               '
_exptl_crystal_density_diffrn 2.063
_exptl_crystal_density_meas ?
_exptl_crystal_description 'platy             '
_exptl_crystal_F_000 5248
_exptl_crystal_size_max 0.01
_exptl_crystal_size_mid 0.52
_exptl_crystal_size_min 0.60
_refine_diff_density_max 1.048
_refine_diff_density_min -1.001
_refine_diff_density_rms 0.162
_refine_ls_extinction_method none
_refine_ls_goodness_of_fit_all 1.194
_refine_ls_goodness_of_fit_obs 1.250
_refine_ls_matrix_type full
_refine_ls_number_parameters 767
_refine_ls_number_reflns 7603
_refine_ls_number_restraints 0
_refine_ls_restrained_S_all 1.197
_refine_ls_restrained_S_obs 1.250
_refine_ls_R_factor_all 0.1070
_refine_ls_R_factor_obs 0.0763
_refine_ls_shift/esd_max -0.004
_refine_ls_shift/esd_mean 0.000
_refine_ls_structure_factor_coef Fsqd
_refine_ls_weighting_details 'w=1/[\s^2^(Fo^2^)+(0.0167P)^2^+262.0970P] where P=(Fo^2^+2Fc^2^)/3'
_refine_ls_weighting_scheme calc
_refine_ls_wR_factor_all 0.1617
_refine_ls_wR_factor_obs 0.1450
_reflns_number_observed 5784
_reflns_number_total 7608
_reflns_observed_criterion >2sigma(I)
_cod_data_source_file ja962077m.cif
_cod_data_source_block h6e
_cod_depositor_comments
;
The following automatic conversions were performed:

'_exptl_crystal_density_meas' value 'not_measured' was changed to '?'
- the value is perceived as not measured.

Automatic conversion script
Id: cif_fix_values 3008 2015-01-20 13:52:24Z robertas 

The following automatic conversions were performed:

'_refine_ls_weighting_scheme' value 'calc
w=1/[\s^2^(Fo^2^)+(0.0167P)^2^+262.0970P] where P=(Fo^2^+2Fc^2^)/3'
was changed to 'calc'. New tag '_refine_ls_weighting_details' was
created. The value of the new tag was set to
'w=1/[\s^2^(Fo^2^)+(0.0167P)^2^+262.0970P] where P=(Fo^2^+2Fc^2^)/3'.

Automatic conversion script
Id: cif_fix_values 3143 2015-03-26 13:38:13Z robertas 
;
_cod_original_sg_symbol_H-M 'C 1 2/c 1 '
_cod_database_code 4117173

loop_
_symmetry_equiv_pos_as_xyz
'x, y, z'
'-x, y, -z+1/2'
'x+1/2, y+1/2, z'
'-x+1/2, y+1/2, -z+1/2'
'-x, -y, -z'
'x, -y, z-1/2'
'-x+1/2, -y+1/2, -z'
'x+1/2, -y+1/2, z-1/2'

loop_
_atom_site_aniso_label
_atom_site_aniso_U_11
_atom_site_aniso_U_22
_atom_site_aniso_U_33
_atom_site_aniso_U_23
_atom_site_aniso_U_13
_atom_site_aniso_U_12
Ru1 0.0283(4) 0.0231(4) 0.0280(4) 0.0021(4) -0.0002(3) 0.0003(4)
Ru2 0.0242(4) 0.0262(4) 0.0320(4) 0.0011(4) -0.0045(3) 0.0015(4)
Ru3 0.0303(5) 0.0238(4) 0.0281(4) -0.0029(4) -0.0023(3) 0.0030(4)
C 0.071(9) 0.046(8) 0.041(7) -0.002(6) 0.026(6) -0.012(7)
S1 0.063(2) 0.053(2) 0.050(2) -0.004(2) -0.004(2) 0.010(2)
S2 0.076(9) 0.047(9) 0.082(9) 0.022(5) -0.009(14) 0.015(9)
S2A 0.132(42) 0.086(26) 0.085(20) 0.044(21) 0.058(24) 0.068(30)
C1 0.024(5) 0.028(5) 0.020(5) 0.005(4) 0.003(4) -0.004(4)
C2 0.026(5) 0.010(5) 0.024(5) 0.005(4) -0.005(4) 0.005(4)
C3 0.024(5) 0.031(6) 0.020(5) 0.001(4) -0.005(4) 0.004(5)
C4 0.012(4) 0.018(5) 0.032(5) 0.001(4) -0.005(4) 0.000(4)
C5 0.031(5) 0.018(5) 0.021(5) -0.007(4) -0.003(4) -0.007(4)
C6 0.025(5) 0.027(5) 0.021(5) -0.006(4) 0.002(4) 0.001(4)
C7 0.021(5) 0.030(6) 0.032(5) -0.001(5) 0.003(4) 0.010(4)
C8 0.024(5) 0.028(5) 0.017(5) -0.004(4) 0.007(4) 0.000(4)
C9 0.027(5) 0.026(5) 0.020(5) 0.009(4) 0.006(4) -0.003(4)
C10 0.020(5) 0.026(5) 0.031(5) 0.010(4) 0.002(4) -0.011(4)
C11 0.035(6) 0.019(5) 0.032(6) 0.002(4) -0.001(5) -0.003(5)
C12 0.027(5) 0.023(5) 0.029(5) 0.006(4) -0.001(4) 0.002(4)
C13 0.024(5) 0.017(5) 0.023(5) 0.000(4) -0.003(4) 0.011(4)
C14 0.018(5) 0.025(5) 0.027(5) 0.003(4) -0.005(4) 0.008(4)
C15 0.018(5) 0.021(5) 0.036(5) -0.001(5) 0.003(4) 0.006(4)
C16 0.009(4) 0.029(6) 0.040(6) -0.003(5) -0.001(4) -0.003(4)
C17 0.021(5) 0.020(5) 0.035(5) -0.004(4) -0.008(4) -0.001(4)
C18 0.026(5) 0.012(5) 0.041(6) -0.006(4) -0.015(4) -0.012(4)
C19 0.031(6) 0.023(5) 0.035(6) -0.008(5) -0.003(5) -0.006(5)
C20 0.040(6) 0.009(4) 0.031(5) -0.001(4) -0.008(4) 0.003(4)
C21 0.023(5) 0.030(6) 0.024(5) -0.009(4) 0.007(4) 0.004(4)
C22 0.024(5) 0.025(5) 0.035(6) 0.000(5) 0.003(4) 0.015(4)
C23 0.018(5) 0.024(5) 0.037(6) -0.010(5) 0.002(4) 0.008(4)
C24 0.007(4) 0.028(5) 0.035(5) 0.001(5) 0.003(4) 0.004(4)
C25 0.009(4) 0.034(6) 0.033(5) 0.006(5) -0.001(4) -0.013(4)
C26 0.020(5) 0.021(5) 0.040(6) 0.007(5) -0.004(4) -0.012(4)
C27 0.023(5) 0.025(5) 0.035(6) 0.001(5) -0.003(4) -0.010(4)
C28 0.031(6) 0.006(4) 0.047(6) -0.006(4) 0.004(5) -0.003(4)
C29 0.036(6) 0.016(5) 0.021(5) 0.000(4) -0.001(4) 0.005(4)
C30 0.029(5) 0.016(5) 0.034(6) -0.001(4) 0.006(4) 0.014(4)
C31 0.030(5) 0.024(5) 0.024(5) -0.005(4) 0.000(4) 0.006(5)
C32 0.023(5) 0.033(6) 0.036(6) 0.000(5) 0.009(4) 0.008(5)
C33 0.024(5) 0.031(6) 0.037(6) 0.009(5) 0.012(4) 0.004(5)
C34 0.014(5) 0.029(6) 0.036(6) 0.002(5) -0.001(4) -0.001(4)
C35 0.022(5) 0.025(5) 0.035(6) 0.011(5) -0.004(4) -0.012(4)
C36 0.026(5) 0.015(5) 0.034(5) 0.008(4) -0.010(4) -0.011(4)
C37 0.030(6) 0.016(5) 0.050(7) 0.002(5) -0.001(5) -0.002(4)
C38 0.029(6) 0.017(5) 0.038(6) 0.000(5) -0.008(5) 0.004(4)
C39 0.028(5) 0.014(5) 0.038(6) -0.004(4) -0.006(4) 0.010(4)
C40 0.027(5) 0.011(5) 0.038(6) 0.003(4) -0.003(4) 0.006(4)
C41 0.028(5) 0.027(6) 0.022(5) 0.010(4) -0.008(4) 0.006(4)
C42 0.018(5) 0.035(6) 0.031(5) 0.006(5) -0.004(4) 0.008(5)
C43 0.015(5) 0.026(5) 0.039(6) -0.006(5) -0.004(4) -0.002(4)
C44 0.022(5) 0.026(6) 0.032(5) 0.000(5) -0.007(4) -0.001(4)
C45 0.026(5) 0.023(5) 0.039(6) -0.013(5) -0.010(4) -0.011(5)
C46 0.038(6) 0.024(5) 0.023(5) -0.007(5) -0.003(4) -0.004(5)
C47 0.037(6) 0.017(5) 0.033(5) -0.002(4) -0.001(5) -0.006(4)
C48 0.030(5) 0.025(5) 0.025(5) -0.005(4) 0.007(4) -0.002(5)
C49 0.028(5) 0.041(7) 0.019(5) -0.007(5) 0.005(4) 0.006(5)
C50 0.020(5) 0.038(6) 0.031(5) 0.008(5) 0.012(4) -0.001(5)
C51 0.027(5) 0.031(6) 0.019(5) 0.007(4) 0.004(4) -0.005(5)
C52 0.022(5) 0.023(5) 0.043(6) 0.010(5) 0.003(4) -0.003(4)
C53 0.037(6) 0.013(5) 0.052(7) 0.006(5) -0.009(5) -0.001(5)
C54 0.036(6) 0.027(6) 0.036(6) 0.007(5) -0.007(5) 0.011(5)
C55 0.027(5) 0.028(6) 0.025(5) 0.013(5) -0.006(4) -0.002(5)
C56 0.022(5) 0.030(6) 0.028(5) 0.004(5) -0.007(4) 0.005(4)
C57 0.022(5) 0.028(5) 0.022(5) 0.000(4) -0.013(4) 0.001(4)
C58 0.030(6) 0.028(6) 0.023(5) 0.001(4) -0.009(4) -0.003(5)
C59 0.028(5) 0.034(6) 0.021(5) 0.000(5) -0.001(4) 0.005(5)
C60 0.032(6) 0.034(6) 0.020(5) 0.010(5) -0.001(4) -0.004(5)
C101 0.039(7) 0.059(8) 0.056(8) 0.019(7) 0.012(6) 0.012(7)
O101 0.046(6) 0.125(10) 0.082(7) 0.031(7) 0.028(5) 0.020(6)
C102 0.040(7) 0.037(7) 0.038(6) 0.006(5) -0.010(5) 0.000(6)
O102 0.096(7) 0.021(5) 0.067(6) 0.006(4) -0.019(5) -0.002(5)
O103 0.055(5) 0.047(5) 0.035(4) 0.010(4) -0.018(4) 0.005(4)
C103 0.030(6) 0.028(6) 0.053(7) -0.009(6) 0.004(5) -0.005(5)
C201 0.039(6) 0.030(6) 0.037(6) 0.002(5) -0.004(5) 0.003(5)
O201 0.054(5) 0.039(5) 0.056(5) 0.005(4) 0.013(4) 0.015(4)
O202 0.028(5) 0.063(6) 0.083(7) 0.024(5) -0.003(4) -0.016(4)
C202 0.046(7) 0.034(6) 0.035(6) 0.008(5) -0.007(5) 0.005(6)
O203 0.060(6) 0.054(6) 0.040(5) -0.009(4) -0.015(4) 0.006(4)
C203 0.050(7) 0.033(7) 0.034(6) -0.007(5) 0.005(5) 0.001(5)
C301 0.054(8) 0.035(7) 0.030(6) -0.003(5) -0.013(5) -0.002(6)
O301 0.086(7) 0.054(6) 0.047(5) 0.011(5) -0.021(5) -0.040(6)
O302 0.061(6) 0.098(8) 0.052(6) -0.031(5) 0.005(5) 0.038(6)
C302 0.055(8) 0.057(8) 0.030(6) -0.020(6) -0.004(6) 0.007(7)
O303 0.075(6) 0.059(6) 0.024(4) -0.001(4) -0.001(4) -0.003(5)
C303 0.037(6) 0.026(6) 0.040(7) -0.012(5) -0.002(5) -0.001(5)

loop_
_atom_site_label
_atom_site_type_symbol
_atom_site_fract_x
_atom_site_fract_y
_atom_site_fract_z
_atom_site_U_iso_or_equiv
_atom_site_thermal_displace_type
_atom_site_occupancy
_atom_site_calc_flag
_atom_site_refinement_flags
Ru1 Ru 0.11176(5) 0.19649(8) 0.19665(2) 0.0265(2) Uani 1 d .
Ru2 Ru 0.26161(5) 0.30988(9) 0.18457(2) 0.0276(2) Uani 1 d .
Ru3 Ru 0.13693(5) 0.47956(8) 0.20333(2) 0.0275(2) Uani 1 d .
C C 0.3666(8) 0.5038(13) 0.0066(2) 0.052(3) Uani 1 d .
S1 S 0.4136(2) 0.3967(4) 0.02043(7) 0.0555(9) Uani 1 d .
S2 S 0.3294(17) 0.6289(29) -0.0057(5) 0.069(5) Uani 0.53(18) d P
S2A S 0.3042(80) 0.5950(105) -0.0108(17) 0.100(26) Uani 0.47(18) d P
C1 C 0.0575(5) 0.2931(10) 0.1610(2) 0.024(2) Uani 1 d .
C2 C 0.1225(5) 0.2200(9) 0.1517(2) 0.020(2) Uani 1 d .
C3 C 0.1970(5) 0.2851(10) 0.1465(2) 0.025(2) Uani 1 d .
C4 C 0.2042(5) 0.4280(9) 0.1506(2) 0.021(2) Uani 1 d .
C5 C 0.1372(6) 0.5041(9) 0.1603(2) 0.023(2) Uani 1 d .
C6 C 0.0657(5) 0.4380(10) 0.1655(2) 0.024(2) Uani 1 d .
C7 C -0.0096(5) 0.5002(10) 0.1565(2) 0.028(2) Uani 1 d .
C8 C -0.0612(5) 0.3947(10) 0.1470(2) 0.023(2) Uani 1 d .
C9 C -0.0212(6) 0.2686(10) 0.1491(2) 0.024(2) Uani 1 d .
C10 C -0.0341(5) 0.1704(10) 0.1304(2) 0.026(2) Uani 1 d .
C11 C 0.0328(6) 0.0956(10) 0.1209(2) 0.029(2) Uani 1 d .
C12 C 0.1074(6) 0.1215(10) 0.1306(2) 0.027(2) Uani 1 d .
C13 C 0.1726(5) 0.1258(9) 0.1130(2) 0.021(2) Uani 1 d .
C14 C 0.2258(5) 0.2301(10) 0.1219(2) 0.024(2) Uani 1 d .
C15 C 0.2646(5) 0.3077(10) 0.1037(2) 0.025(2) Uani 1 d .
C16 C 0.2716(5) 0.4537(10) 0.1083(2) 0.026(2) Uani 1 d .
C17 C 0.2407(5) 0.5101(10) 0.1304(2) 0.025(2) Uani 1 d .
C18 C 0.1988(6) 0.6359(9) 0.1280(2) 0.026(2) Uani 1 d .
C19 C 0.1338(6) 0.6332(10) 0.1459(2) 0.030(2) Uani 1 d .
C20 C 0.0637(6) 0.6938(9) 0.1386(2) 0.027(2) Uani 1 d .
C21 C -0.0099(5) 0.6235(10) 0.1443(2) 0.026(2) Uani 1 d .
C22 C -0.0636(6) 0.6469(10) 0.1224(2) 0.028(2) Uani 1 d .
C23 C -0.1155(5) 0.5474(10) 0.1135(2) 0.026(2) Uani 1 d .
C24 C -0.1148(5) 0.4186(10) 0.1265(2) 0.023(2) Uani 1 d .
C25 C -0.1277(5) 0.3161(10) 0.1069(2) 0.026(2) Uani 1 d .
C26 C -0.0879(5) 0.1961(10) 0.1090(2) 0.027(2) Uani 1 d .
C27 C -0.0548(6) 0.1367(10) 0.0855(2) 0.027(2) Uani 1 d .
C28 C 0.0194(6) 0.0748(9) 0.0930(2) 0.028(2) Uani 1 d .
C29 C 0.0814(6) 0.0778(9) 0.0760(2) 0.024(2) Uani 1 d .
C30 C 0.1600(6) 0.1038(9) 0.0865(2) 0.026(2) Uani 1 d .
C31 C 0.2002(6) 0.1863(10) 0.0673(2) 0.026(2) Uani 1 d .
C32 C 0.2510(6) 0.2869(11) 0.0763(2) 0.030(2) Uani 1 d .
C33 C 0.2499(6) 0.4167(11) 0.0635(2) 0.030(2) Uani 1 d .
C34 C 0.2628(5) 0.5183(10) 0.0832(2) 0.026(2) Uani 1 d .
C35 C 0.2243(6) 0.6396(10) 0.0810(2) 0.028(2) Uani 1 d .
C36 C 0.1906(5) 0.7009(9) 0.1040(2) 0.025(2) Uani 1 d .
C37 C 0.1171(6) 0.7627(10) 0.0966(2) 0.032(2) Uani 1 d .
C38 C 0.0547(6) 0.7579(10) 0.1138(2) 0.028(2) Uani 1 d .
C39 C -0.0245(6) 0.7307(9) 0.1035(2) 0.027(2) Uani 1 d .
C40 C -0.0365(6) 0.7119(9) 0.0771(2) 0.026(2) Uani 1 d .
C41 C -0.0905(6) 0.6056(10) 0.0679(2) 0.026(2) Uani 1 d .
C42 C -0.1283(5) 0.5279(11) 0.0860(2) 0.028(2) Uani 1 d .
C43 C -0.1358(5) 0.3835(10) 0.0819(2) 0.027(2) Uani 1 d .
C44 C -0.1055(5) 0.3259(10) 0.0597(2) 0.027(2) Uani 1 d .
C45 C -0.0637(6) 0.1984(10) 0.0618(2) 0.029(2) Uani 1 d .
C46 C 0.0024(6) 0.2043(10) 0.0438(2) 0.028(2) Uani 1 d .
C47 C 0.0727(6) 0.1425(10) 0.0513(2) 0.029(2) Uani 1 d .
C48 C 0.1463(6) 0.2103(10) 0.0458(2) 0.026(2) Uani 1 d .
C49 C 0.1463(6) 0.3345(11) 0.0334(2) 0.029(2) Uani 1 d .
C50 C 0.1991(6) 0.4407(11) 0.0424(2) 0.030(2) Uani 1 d .
C51 C 0.1567(6) 0.5670(10) 0.0406(2) 0.026(2) Uani 1 d .
C52 C 0.1696(6) 0.6645(10) 0.0593(2) 0.029(2) Uani 1 d .
C53 C 0.1044(6) 0.7398(10) 0.0692(2) 0.034(3) Uani 1 d .
C54 C 0.0287(6) 0.7149(11) 0.0590(2) 0.033(2) Uani 1 d .
C55 C 0.0157(6) 0.6122(10) 0.0396(2) 0.027(2) Uani 1 d .
C56 C -0.0576(5) 0.5455(10) 0.0449(2) 0.027(2) Uani 1 d .
C57 C -0.0649(5) 0.4077(10) 0.0405(2) 0.024(2) Uani 1 d .
C58 C 0.0009(6) 0.3325(10) 0.0312(2) 0.027(2) Uani 1 d .
C59 C 0.0707(6) 0.3972(11) 0.0256(2) 0.027(2) Uani 1 d .
C60 C 0.0784(6) 0.5404(10) 0.0304(2) 0.029(2) Uani 1 d .
C101 C 0.0100(7) 0.2074(14) 0.2116(2) 0.051(3) Uani 1 d .
O101 O -0.0496(6) 0.2140(13) 0.2204(2) 0.084(4) Uani 1 d .
C102 C 0.1044(7) 0.0110(12) 0.1884(2) 0.039(3) Uani 1 d .
O102 O 0.0981(6) -0.1011(8) 0.1854(2) 0.062(3) Uani 1 d .
O103 O 0.1955(5) 0.1244(8) 0.2479(2) 0.046(2) Uani 1 d .
C103 C 0.1674(6) 0.1577(11) 0.2285(2) 0.037(3) Uani 1 d .
C201 C 0.2884(6) 0.1258(12) 0.1817(2) 0.035(3) Uani 1 d .
O201 O 0.3059(5) 0.0160(9) 0.1801(2) 0.050(2) Uani 1 d .
O202 O 0.4159(5) 0.4249(9) 0.1652(2) 0.058(3) Uani 1 d .
C202 C 0.3579(7) 0.3836(12) 0.1717(2) 0.038(3) Uani 1 d .
O203 O 0.3295(5) 0.3340(9) 0.2398(2) 0.052(2) Uani 1 d .
C203 C 0.2992(7) 0.3313(11) 0.2198(2) 0.039(3) Uani 1 d .
C301 C 0.2061(7) 0.6341(12) 0.2024(2) 0.040(3) Uani 1 d .
O301 O 0.2477(6) 0.7204(9) 0.2004(2) 0.063(3) Uani 1 d .
O302 O -0.0077(6) 0.6392(11) 0.2176(2) 0.070(3) Uani 1 d .
C302 C 0.0463(8) 0.5803(13) 0.2118(2) 0.047(3) Uani 1 d .
O303 O 0.1636(5) 0.4266(9) 0.26152(15) 0.053(2) Uani 1 d .
C303 C 0.1540(6) 0.4377(11) 0.2396(2) 0.034(3) Uani 1 d .

loop_
_atom_type_symbol
_atom_type_description
_atom_type_scat_dispersion_real
_atom_type_scat_dispersion_imag
_atom_type_scat_source
C C 0.0033 0.0016 'International Tables Vol C Tables 4.2.6.8 and 6.1.1.4'
O O 0.0106 0.0060 'International Tables Vol C Tables 4.2.6.8 and 6.1.1.4'
S S 0.1246 0.1234 'International Tables Vol C Tables 4.2.6.8 and 6.1.1.4'
Ru Ru -1.2594 0.8363 'International Tables Vol C Tables 4.2.6.8 and 6.1.1.4'

loop_
_geom_angle_atom_site_label_1
_geom_angle_atom_site_label_2
_geom_angle_atom_site_label_3
_geom_angle
C102 Ru1 C103 91.2(5)
C102 Ru1 C101 95.0(6)
C103 Ru1 C101 96.1(5)
C102 Ru1 C1 102.4(4)
C103 Ru1 C1 165.9(4)
C101 Ru1 C1 86.6(4)
C102 Ru1 C2 83.4(4)
C103 Ru1 C2 144.9(4)
C101 Ru1 C2 118.9(4)
C1 Ru1 C2 36.1(3)
C102 Ru1 Ru2 113.0(3)
C103 Ru1 Ru2 80.7(3)
C101 Ru1 Ru2 151.8(4)
C1 Ru1 Ru2 90.4(2)
C2 Ru1 Ru2 69.9(2)
C102 Ru1 Ru3 172.3(3)
C103 Ru1 Ru3 91.6(3)
C101 Ru1 Ru3 91.8(4)
C1 Ru1 Ru3 74.4(3)
C2 Ru1 Ru3 90.2(2)
Ru2 Ru1 Ru3 60.52(3)
C201 Ru2 C203 96.0(5)
C201 Ru2 C202 97.8(5)
C203 Ru2 C202 90.5(5)
C201 Ru2 C3 86.6(4)
C203 Ru2 C3 170.0(4)
C202 Ru2 C3 98.7(4)
C201 Ru2 C4 122.5(4)
C203 Ru2 C4 141.5(4)
C202 Ru2 C4 84.1(4)
C3 Ru2 C4 37.2(3)
C201 Ru2 Ru1 81.4(3)
C203 Ru2 Ru1 97.0(3)
C202 Ru2 Ru1 172.5(3)
C3 Ru2 Ru1 73.8(2)
C4 Ru2 Ru1 90.0(2)
C201 Ru2 Ru3 140.3(3)
C203 Ru2 Ru3 81.6(3)
C202 Ru2 Ru3 121.7(3)
C3 Ru2 Ru3 90.2(2)
C4 Ru2 Ru3 69.4(2)
Ru1 Ru2 Ru3 59.83(3)
C302 Ru3 C303 90.0(5)
C302 Ru3 C301 94.6(5)
C303 Ru3 C301 96.7(4)
C302 Ru3 C5 100.9(4)
C303 Ru3 C5 169.1(4)
C301 Ru3 C5 82.7(4)
C302 Ru3 C6 82.7(4)
C303 Ru3 C6 147.2(4)
C301 Ru3 C6 115.6(4)
C5 Ru3 C6 36.5(3)
C302 Ru3 Ru1 115.3(4)
C303 Ru3 Ru1 85.4(3)
C301 Ru3 Ru1 150.0(4)
C5 Ru3 Ru1 89.7(2)
C6 Ru3 Ru1 69.4(2)
C302 Ru3 Ru2 172.0(3)
C303 Ru3 Ru2 95.6(3)
C301 Ru3 Ru2 90.4(4)
C5 Ru3 Ru2 73.6(3)
C6 Ru3 Ru2 89.6(2)
Ru1 Ru3 Ru2 59.65(3)
S1 C S2 170.4(17)
S1 C S2A 168.1(61)
S2 C S2A 21.4(49)
S2A S2 C 90.3(47)
S2 S2A C 68.3(77)
C2 C1 C6 119.2(8)
C2 C1 C9 119.0(8)
C6 C1 C9 108.0(8)
C2 C1 Ru1 75.0(5)
C6 C1 Ru1 104.9(6)
C9 C1 Ru1 127.9(6)
C1 C2 C3 121.4(8)
C1 C2 C12 117.6(8)
C3 C2 C12 107.6(8)
C1 C2 Ru1 68.9(5)
C3 C2 Ru1 108.3(6)
C12 C2 Ru1 129.7(6)
C4 C3 C2 119.1(8)
C4 C3 C14 117.6(8)
C2 C3 C14 107.4(8)
C4 C3 Ru2 74.1(5)
C2 C3 Ru2 107.8(6)
C14 C3 Ru2 128.5(6)
C3 C4 C17 119.0(8)
C3 C4 C5 119.7(8)
C17 C4 C5 107.2(8)
C3 C4 Ru2 68.7(5)
C17 C4 Ru2 129.7(6)
C5 C4 Ru2 109.1(6)
C6 C5 C4 120.1(8)
C6 C5 C19 118.3(9)
C4 C5 C19 107.5(8)
C6 C5 Ru3 74.9(5)
C4 C5 Ru3 107.5(6)
C19 C5 Ru3 126.1(6)
C5 C6 C1 120.5(8)
C5 C6 C7 119.1(9)
C1 C6 C7 106.4(8)
C5 C6 Ru3 68.5(5)
C1 C6 Ru3 111.0(6)
C7 C6 Ru3 128.3(6)
C21 C7 C8 120.1(9)
C21 C7 C6 120.4(9)
C8 C7 C6 108.2(8)
C24 C8 C9 120.5(9)
C24 C8 C7 120.6(9)
C9 C8 C7 109.3(8)
C10 C9 C8 120.2(9)
C10 C9 C1 121.9(9)
C8 C9 C1 108.0(8)
C9 C10 C26 119.3(9)
C9 C10 C11 118.8(8)
C26 C10 C11 109.1(8)
C12 C11 C10 120.4(9)
C12 C11 C28 120.3(9)
C10 C11 C28 107.1(8)
C11 C12 C13 119.6(9)
C11 C12 C2 122.1(9)
C13 C12 C2 108.2(8)
C30 C13 C14 120.2(9)
C30 C13 C12 120.1(9)
C14 C13 C12 108.0(8)
C15 C14 C13 119.7(8)
C15 C14 C3 122.6(9)
C13 C14 C3 108.6(8)
C14 C15 C32 120.4(9)
C14 C15 C16 118.6(9)
C32 C15 C16 108.1(9)
C17 C16 C34 121.0(9)
C17 C16 C15 120.2(9)
C34 C16 C15 106.9(8)
C16 C17 C18 118.7(9)
C16 C17 C4 121.7(9)
C18 C17 C4 109.2(8)
C36 C18 C17 121.3(9)
C36 C18 C19 120.1(9)
C17 C18 C19 108.1(8)
C20 C19 C18 119.2(9)
C20 C19 C5 122.5(9)
C18 C19 C5 108.0(8)
C19 C20 C38 120.7(9)
C19 C20 C21 118.2(9)
C38 C20 C21 108.5(8)
C7 C21 C22 119.3(9)
C7 C21 C20 121.4(9)
C22 C21 C20 107.2(8)
C23 C22 C21 121.3(9)
C23 C22 C39 119.4(9)
C21 C22 C39 108.3(9)
C22 C23 C42 119.7(9)
C22 C23 C24 118.9(9)
C42 C23 C24 109.2(8)
C8 C24 C25 119.1(9)
C8 C24 C23 119.7(9)
C25 C24 C23 108.1(8)
C26 C25 C24 119.8(8)
C26 C25 C43 120.5(9)
C24 C25 C43 107.0(9)
C25 C26 C10 121.1(9)
C25 C26 C27 119.2(9)
C10 C26 C27 107.6(8)
C45 C27 C28 120.2(9)
C45 C27 C26 120.6(9)
C28 C27 C26 108.0(8)
C29 C28 C27 120.1(9)
C29 C28 C11 120.4(9)
C27 C28 C11 108.2(8)
C28 C29 C47 120.0(9)
C28 C29 C30 118.9(9)
C47 C29 C30 108.9(8)
C13 C30 C29 120.7(8)
C13 C30 C31 120.2(9)
C29 C30 C31 107.1(8)
C32 C31 C48 120.7(9)
C32 C31 C30 118.7(9)
C48 C31 C30 107.8(8)
C31 C32 C15 120.7(9)
C31 C32 C33 119.6(9)
C15 C32 C33 108.2(9)
C50 C33 C34 120.2(9)
C50 C33 C32 120.4(10)
C34 C33 C32 108.2(9)
C35 C34 C16 120.4(9)
C35 C34 C33 119.6(9)
C16 C34 C33 108.6(9)
C34 C35 C52 120.5(9)
C34 C35 C36 119.8(9)
C52 C35 C36 106.7(8)
C18 C36 C37 120.1(9)
C18 C36 C35 118.9(9)
C37 C36 C35 108.9(8)
C38 C37 C53 120.7(10)
C38 C37 C36 119.3(9)
C53 C37 C36 107.5(9)
C37 C38 C20 120.6(9)
C37 C38 C39 119.5(9)
C20 C38 C39 108.2(9)
C40 C39 C22 121.0(9)
C40 C39 C38 119.4(9)
C22 C39 C38 107.8(8)
C39 C40 C54 121.4(9)
C39 C40 C41 119.4(9)
C54 C40 C41 106.8(8)
C42 C41 C56 120.6(9)
C42 C41 C40 119.1(9)
C56 C41 C40 108.1(8)
C41 C42 C23 121.4(9)
C41 C42 C43 119.9(9)
C23 C42 C43 106.6(9)
C44 C43 C25 120.1(9)
C44 C43 C42 119.6(9)
C25 C43 C42 109.0(8)
C43 C44 C57 120.6(9)
C43 C44 C45 119.4(9)
C57 C44 C45 107.4(8)
C27 C45 C44 120.2(9)
C27 C45 C46 120.3(9)
C44 C45 C46 107.2(9)
C47 C46 C58 121.8(9)
C47 C46 C45 118.2(9)
C58 C46 C45 108.1(9)
C46 C47 C29 121.2(9)
C46 C47 C48 118.5(9)
C29 C47 C48 108.0(9)
C49 C48 C31 119.3(9)
C49 C48 C47 120.7(9)
C31 C48 C47 108.3(8)
C48 C49 C50 120.8(9)
C48 C49 C59 119.3(9)
C50 C49 C59 107.7(9)
C33 C50 C51 119.9(10)
C33 C50 C49 119.2(9)
C51 C50 C49 108.0(8)
C52 C51 C60 120.6(9)
C52 C51 C50 119.9(9)
C60 C51 C50 108.4(9)
C51 C52 C53 120.2(9)
C51 C52 C35 119.8(9)
C53 C52 C35 107.7(9)
C54 C53 C37 120.6(10)
C54 C53 C52 118.9(10)
C37 C53 C52 109.3(9)
C53 C54 C55 120.4(9)
C53 C54 C40 118.4(10)
C55 C54 C40 108.4(9)
C60 C55 C54 119.9(9)
C60 C55 C56 120.3(9)
C54 C55 C56 108.4(9)
C57 C56 C41 120.3(9)
C57 C56 C55 119.7(9)
C41 C56 C55 108.4(9)
C56 C57 C58 120.0(9)
C56 C57 C44 119.0(9)
C58 C57 C44 108.4(8)
C59 C58 C46 120.1(9)
C59 C58 C57 120.1(9)
C46 C58 C57 108.9(9)
C58 C59 C60 119.8(9)
C58 C59 C49 119.5(9)
C60 C59 C49 107.2(9)
C55 C60 C51 119.9(9)
C55 C60 C59 120.1(9)
C51 C60 C59 108.6(9)
O101 C101 Ru1 179.8(12)
O102 C102 Ru1 174.7(11)
O103 C103 Ru1 173.2(10)
O201 C201 Ru2 178.7(11)
O202 C202 Ru2 177.0(9)
O203 C203 Ru2 171.1(10)
O301 C301 Ru3 175.5(11)
O302 C302 Ru3 178.0(11)
O303 C303 Ru3 173.0(10)

loop_
_geom_bond_atom_site_label_1
_geom_bond_atom_site_label_2
_geom_bond_distance
Ru1 C102 1.904(12)
Ru1 C103 1.906(13)
Ru1 C101 1.915(12)
Ru1 C1 2.245(9)
Ru1 C2 2.324(9)
Ru1 Ru2 2.8737(11)
Ru1 Ru3 2.8790(12)
Ru2 C201 1.900(12)
Ru2 C203 1.910(12)
Ru2 C202 1.927(13)
Ru2 C3 2.228(9)
Ru2 C4 2.301(9)
Ru2 Ru3 2.8988(12)
Ru3 C302 1.902(13)
Ru3 C303 1.919(11)
Ru3 C301 1.943(13)
Ru3 C5 2.213(9)
Ru3 C6 2.296(9)
C S1 1.503(14)
C S2 1.53(3)
C S2A 1.65(8)
S2 S2A 0.60(16)
C1 C2 1.417(13)
C1 C6 1.473(14)
C1 C9 1.480(13)
C2 C3 1.456(13)
C2 C12 1.477(13)
C3 C4 1.447(13)
C3 C14 1.469(13)
C4 C17 1.468(13)
C4 C5 1.469(13)
C5 C6 1.416(13)
C5 C19 1.488(14)
C6 C7 1.490(13)
C7 C21 1.380(14)
C7 C8 1.449(14)
C8 C24 1.395(13)
C8 C9 1.434(13)
C9 C10 1.385(14)
C10 C26 1.435(13)
C10 C11 1.456(14)
C11 C12 1.379(14)
C11 C28 1.457(14)
C12 C13 1.449(13)
C13 C30 1.383(13)
C13 C14 1.448(13)
C14 C15 1.391(13)
C15 C32 1.430(14)
C15 C16 1.482(14)
C16 C17 1.378(13)
C16 C34 1.442(14)
C17 C18 1.450(13)
C18 C36 1.391(13)
C18 C19 1.455(14)
C19 C20 1.383(14)
C20 C38 1.427(13)
C20 C21 1.472(14)
C21 C22 1.449(14)
C22 C23 1.399(14)
C22 C39 1.451(14)
C23 C42 1.433(13)
C23 C24 1.448(14)
C24 C25 1.446(14)
C25 C26 1.379(14)
C25 C43 1.450(14)
C26 C27 1.462(14)
C27 C45 1.366(14)
C27 C28 1.450(14)
C28 C29 1.383(14)
C29 C47 1.425(13)
C29 C30 1.453(14)
C30 C31 1.465(14)
C31 C32 1.397(14)
C31 C48 1.437(13)
C32 C33 1.452(14)
C33 C50 1.388(14)
C33 C34 1.445(14)
C34 C35 1.381(14)
C35 C52 1.456(14)
C35 C36 1.457(14)
C36 C37 1.440(14)
C37 C38 1.397(15)
C37 C53 1.43(2)
C38 C39 1.461(13)
C39 C40 1.377(14)
C40 C54 1.461(14)
C40 C41 1.475(14)
C41 C42 1.381(13)
C41 C56 1.443(14)
C42 C43 1.462(14)
C43 C44 1.384(14)
C44 C57 1.462(14)
C44 C45 1.463(14)
C45 C46 1.474(14)
C46 C47 1.393(14)
C46 C58 1.432(14)
C47 C48 1.458(14)
C48 C49 1.394(14)
C49 C50 1.457(14)
C49 C59 1.479(13)
C50 C51 1.456(14)
C51 C52 1.378(14)
C51 C60 1.445(13)
C52 C53 1.444(14)
C53 C54 1.403(14)
C54 C55 1.443(14)
C55 C60 1.377(14)
C55 C56 1.448(13)
C56 C57 1.399(14)
C57 C58 1.441(14)
C58 C59 1.389(14)
C59 C60 1.456(14)
C101 O101 1.123(13)
C102 O102 1.136(13)
O103 C103 1.139(13)
C201 O201 1.141(13)
O202 C202 1.129(13)
O203 C203 1.135(13)
C301 O301 1.122(13)
O302 C302 1.137(14)
O303 C303 1.134(12)
